data_7160167
loop_
_publ_author_name
'Chouhan, Raju'
'Gogoi, Abhijit'
'Das, Sajal Kumar'

_publ_section_title
;
 Constructing spirooxindoles from non-oxindole precursors: a one-pot
 nitro-reduction/double lactamization approach to
 spiro[indoline-3,3'-quinoline]-2,2'-diones.
;
_journal_issue 37
_journal_name_full 'Organic &amp; biomolecular chemistry'
_journal_page_first 7601
_journal_page_last 7606
_journal_paper_doi 10.1039/d4ob01178c
_journal_volume 22
_journal_year 2024
_chemical_formula_moiety 'C16 H12 N2 O2'
_chemical_formula_sum 'C16 H12 N2 O2'
_chemical_formula_weight 264.28
_space_group_crystal_system triclinic
_space_group_IT_number 2
_space_group_name_Hall '-P 1'
_space_group_name_H-M_alt 'P -1'
_atom_sites_solution_hydrogens geom
_atom_sites_solution_primary dual
_audit_block_doi 10.5517/ccdc.csd.cc2kcyfb
_audit_creation_date 2024-04-09
_audit_creation_method
;
Olex2 1.5
(compiled 2023.03.06 svn.rbb2c1857 for OlexSys, GUI svn.r6748)
;
_audit_update_record
;
2024-06-24 deposited with the CCDC.	2024-09-03 downloaded from the CCDC.
;
_cell_angle_alpha 102.192(10)
_cell_angle_beta 96.254(10)
_cell_angle_gamma 105.998(9)
_cell_formula_units_Z 2
_cell_length_a 5.713(2)
_cell_length_b 9.479(4)
_cell_length_c 12.310(5)
_cell_measurement_reflns_used 2723
_cell_measurement_temperature 296(2)
_cell_measurement_theta_max 22.86
_cell_measurement_theta_min 2.31
_cell_volume 616.4(4)
_computing_cell_refinement 'SAINT V8.38A (Bruker, 2018)'
_computing_data_reduction 'SAINT V8.38A (Bruker, 2018)'
_computing_molecular_graphics 'Olex2 1.5 (Dolomanov et al., 2009)'
_computing_publication_material 'Olex2 1.5 (Dolomanov et al., 2009)'
_computing_structure_refinement 'SHELXL 2019/3 (Sheldrick, 2015)'
_computing_structure_solution 'SHELXT 2018/2 (Sheldrick, 2018)'
_diffrn_ambient_temperature 296.15
_diffrn_measured_fraction_theta_full 1.000
_diffrn_measured_fraction_theta_max 0.993
_diffrn_measurement_device_type 'Bruker APEX-II CCD'
_diffrn_measurement_method '\f and \w scans'
_diffrn_radiation_type MoK\a
_diffrn_radiation_wavelength 0.71073
_diffrn_reflns_av_R_equivalents 0.0956
_diffrn_reflns_av_unetI/netI 0.0753
_diffrn_reflns_Laue_measured_fraction_full 1.000
_diffrn_reflns_Laue_measured_fraction_max 0.993
_diffrn_reflns_limit_h_max 7
_diffrn_reflns_limit_h_min -7
_diffrn_reflns_limit_k_max 12
_diffrn_reflns_limit_k_min -12
_diffrn_reflns_limit_l_max 16
_diffrn_reflns_limit_l_min -16
_diffrn_reflns_number 20817
_diffrn_reflns_point_group_measured_fraction_full 1.000
_diffrn_reflns_point_group_measured_fraction_max 0.993
_diffrn_reflns_theta_full 25.242
_diffrn_reflns_theta_max 28.860
_diffrn_reflns_theta_min 1.720
_diffrn_source_current 30.0
_diffrn_source_power 1.5
_diffrn_source_voltage 50.0
_diffrn_standards_number 0
_exptl_absorpt_coefficient_mu 0.096
_exptl_absorpt_correction_T_max 0.7457
_exptl_absorpt_correction_T_min 0.5821
_exptl_absorpt_correction_type none
_exptl_absorpt_process_details
;
SADABS-2016/2 (Bruker,2016/2) was used for absorption correction.
wR2(int) was 0.1187 before and 0.0880 after correction.
The Ratio of minimum to maximum transmission is 0.7806.
The \l/2 correction factor is Not present.
;
_exptl_crystal_colour 'clear colourless'
_exptl_crystal_colour_lustre clear
_exptl_crystal_colour_primary colourless
_exptl_crystal_density_diffrn 1.424
_exptl_crystal_description block
_exptl_crystal_F_000 276
_exptl_crystal_recrystallization_method 'Re-crystallisation from solvent: Ethyl acetate/ haxane'
_exptl_crystal_size_max 0.25
_exptl_crystal_size_mid 0.22
_exptl_crystal_size_min 0.2
_refine_diff_density_max 0.351
_refine_diff_density_min -0.252
_refine_diff_density_rms 0.066
_refine_ls_extinction_coef 0.054(8)
_refine_ls_extinction_expression Fc^*^=kFc[1+0.001xFc^2^\l^3^/sin(2\q)]^-1/4^
_refine_ls_extinction_method 'SHELXL-2019/2 (Sheldrick 2019)'
_refine_ls_goodness_of_fit_ref 1.020
_refine_ls_hydrogen_treatment constr
_refine_ls_matrix_type full
_refine_ls_number_parameters 182
_refine_ls_number_reflns 3210
_refine_ls_number_restraints 0
_refine_ls_restrained_S_all 1.020
_refine_ls_R_factor_all 0.0850
_refine_ls_R_factor_gt 0.0534
_refine_ls_shift/su_max 0.000
_refine_ls_shift/su_mean 0.000
_refine_ls_structure_factor_coef Fsqd
_refine_ls_weighting_details 'w=1/[\s^2^(Fo^2^)+(0.0585P)^2^+0.1574P] where P=(Fo^2^+2Fc^2^)/3'
_refine_ls_weighting_scheme calc
_refine_ls_wR_factor_gt 0.1243
_refine_ls_wR_factor_ref 0.1432
_reflns_Friedel_coverage 0.000
_reflns_number_gt 2172
_reflns_number_total 3210
_reflns_threshold_expression 'I > 2\s(I)'
_cod_data_source_file d4ob01178c2.cif
_cod_data_source_block ag453_a
_cod_database_code 7160167
_shelx_shelxl_version_number 2019/3
_shelx_space_group_comment
;
The symmetry employed for this shelxl refinement is uniquely defined
by the following loop, which should always be used as a source of
symmetry information in preference to the above space-group names.
They are only intended as comments.
;
_shelx_estimated_absorpt_t_max 0.981
_shelx_estimated_absorpt_t_min 0.976
_olex2_refinement_description
;
1. Fixed Uiso
 At 1.2 times of:
  All C(H) groups, All C(H,H) groups, All N(H) groups
2.a Secondary CH2 refined with riding coordinates:
 C9(H9A,H9B)
2.b Aromatic/amide H refined with riding coordinates:
 N2(H2), N1(H1), C4(H4), C13(H13), C16(H16), C14(H14), C5(H5), C7(H7),
 C15(H15), C6(H6)
;
_olex2_date_sample_data_collection 2024-03-26
_olex2_date_sample_submission 2024-03-26
_olex2_submission_original_sample_id AG453
_olex2_submission_special_instructions 'No special instructions were received'

loop_
_space_group_symop_operation_xyz
'x, y, z'
'-x, -y, -z'

loop_
_atom_site_label
_atom_site_type_symbol
_atom_site_fract_x
_atom_site_fract_y
_atom_site_fract_z
_atom_site_U_iso_or_equiv
_atom_site_adp_type
_atom_site_occupancy
_atom_site_site_symmetry_order
_atom_site_calc_flag
_atom_site_refinement_flags_posn
_atom_site_refinement_flags_adp
_atom_site_refinement_flags_occupancy
_atom_site_disorder_assembly
_atom_site_disorder_group
O2 O 0.6587(2) 0.34804(13) 0.47438(10) 0.0242(3) Uani 1 1 d . . . . .
O1 O 1.1170(2) 0.21625(14) 0.51866(11) 0.0265(3) Uani 1 1 d . . . . .
N2 N 0.7482(3) 0.54961(16) 0.62484(12) 0.0219(3) Uani 1 1 d . . . . .
H2 H 0.672303 0.594378 0.585938 0.026 Uiso 1 1 calc R U . . .
N1 N 0.7940(3) 0.07129(16) 0.58220(13) 0.0229(4) Uani 1 1 d . . . . .
H1 H 0.787841 -0.016753 0.543157 0.027 Uiso 1 1 calc R U . . .
C3 C 0.6975(3) 0.25109(19) 0.70939(15) 0.0193(4) Uani 1 1 d . . . . .
C2 C 0.8874(3) 0.33524(19) 0.64921(15) 0.0195(4) Uani 1 1 d . . . . .
C1 C 0.9517(3) 0.20355(19) 0.57420(15) 0.0208(4) Uani 1 1 d . . . . .
C12 C 0.7563(3) 0.41098(19) 0.57316(15) 0.0203(4) Uani 1 1 d . . . . .
C4 C 0.5777(3) 0.3008(2) 0.79394(15) 0.0218(4) Uani 1 1 d . . . . .
H4 H 0.615144 0.403718 0.827655 0.026 Uiso 1 1 calc R U . . .
C10 C 1.0435(3) 0.58404(19) 0.79167(15) 0.0210(4) Uani 1 1 d . . . . .
C11 C 0.8549(3) 0.62589(19) 0.73752(15) 0.0204(4) Uani 1 1 d . . . . .
C8 C 0.6423(3) 0.09566(19) 0.66186(15) 0.0211(4) Uani 1 1 d . . . . .
C9 C 1.1169(3) 0.45562(19) 0.72561(15) 0.0223(4) Uani 1 1 d . . . . .
H9A H 1.194789 0.410469 0.777097 0.027 Uiso 1 1 calc R U . . .
H9B H 1.235466 0.493737 0.679847 0.027 Uiso 1 1 calc R U . . .
C13 C 0.7662(3) 0.73699(19) 0.79551(16) 0.0236(4) Uani 1 1 d . . . . .
H13 H 0.639432 0.763503 0.759178 0.028 Uiso 1 1 calc R U . . .
C16 C 1.1423(3) 0.6564(2) 0.90390(16) 0.0254(4) Uani 1 1 d . . . . .
H16 H 1.267571 0.629174 0.940723 0.031 Uiso 1 1 calc R U . . .
C14 C 0.8682(4) 0.8081(2) 0.90808(16) 0.0252(4) Uani 1 1 d . . . . .
H14 H 0.809177 0.882456 0.947155 0.030 Uiso 1 1 calc R U . . .
C5 C 0.3990(3) 0.1937(2) 0.82808(16) 0.0246(4) Uani 1 1 d . . . . .
H5 H 0.318107 0.225663 0.885614 0.030 Uiso 1 1 calc R U . . .
C7 C 0.4609(3) -0.0116(2) 0.69245(16) 0.0245(4) Uani 1 1 d . . . . .
H7 H 0.420849 -0.114366 0.657671 0.029 Uiso 1 1 calc R U . . .
C15 C 1.0572(4) 0.7692(2) 0.96267(16) 0.0271(4) Uani 1 1 d . . . . .
H15 H 1.126599 0.817971 1.037810 0.033 Uiso 1 1 calc R U . . .
C6 C 0.3412(3) 0.0408(2) 0.77726(16) 0.0260(4) Uani 1 1 d . . . . .
H6 H 0.219553 -0.028448 0.800336 0.031 Uiso 1 1 calc R U . . .

loop_
_atom_site_aniso_label
_atom_site_aniso_U_11
_atom_site_aniso_U_22
_atom_site_aniso_U_33
_atom_site_aniso_U_23
_atom_site_aniso_U_13
_atom_site_aniso_U_12
O2 0.0280(7) 0.0197(6) 0.0229(7) 0.0036(5) 0.0044(5) 0.0058(5)
O1 0.0277(7) 0.0231(7) 0.0316(8) 0.0076(6) 0.0136(6) 0.0087(5)
N2 0.0238(8) 0.0172(7) 0.0244(8) 0.0052(6) 0.0030(6) 0.0065(6)
N1 0.0268(8) 0.0168(7) 0.0253(8) 0.0040(6) 0.0097(7) 0.0064(6)
C3 0.0179(8) 0.0180(8) 0.0227(9) 0.0064(7) 0.0047(7) 0.0052(7)
C2 0.0182(8) 0.0171(8) 0.0235(9) 0.0050(7) 0.0075(7) 0.0046(7)
C1 0.0212(9) 0.0198(9) 0.0225(9) 0.0053(7) 0.0062(7) 0.0072(7)
C12 0.0184(9) 0.0179(8) 0.0235(10) 0.0052(7) 0.0079(7) 0.0024(7)
C4 0.0211(9) 0.0189(8) 0.0251(10) 0.0050(7) 0.0063(7) 0.0050(7)
C10 0.0176(9) 0.0180(8) 0.0258(10) 0.0062(7) 0.0074(7) 0.0011(7)
C11 0.0207(9) 0.0158(8) 0.0223(9) 0.0053(7) 0.0067(7) 0.0001(7)
C8 0.0215(9) 0.0201(9) 0.0231(9) 0.0062(7) 0.0063(7) 0.0070(7)
C9 0.0184(9) 0.0209(9) 0.0261(10) 0.0043(7) 0.0050(7) 0.0046(7)
C13 0.0230(9) 0.0185(9) 0.0296(10) 0.0072(7) 0.0067(8) 0.0054(7)
C16 0.0224(9) 0.0238(9) 0.0290(10) 0.0079(8) 0.0058(8) 0.0039(7)
C14 0.0274(10) 0.0178(9) 0.0287(10) 0.0035(7) 0.0115(8) 0.0036(7)
C5 0.0227(9) 0.0252(9) 0.0272(10) 0.0088(8) 0.0093(8) 0.0059(7)
C7 0.0264(10) 0.0172(8) 0.0283(10) 0.0061(7) 0.0049(8) 0.0039(7)
C15 0.0290(10) 0.0225(9) 0.0241(10) 0.0016(7) 0.0055(8) 0.0015(8)
C6 0.0237(10) 0.0244(9) 0.0295(11) 0.0103(8) 0.0083(8) 0.0028(8)

loop_
_atom_type_symbol
_atom_type_description
_atom_type_scat_dispersion_real
_atom_type_scat_dispersion_imag
_atom_type_scat_source
C C 0.0033 0.0016 'International Tables Vol C Tables 4.2.6.8 and 6.1.1.4'
H H 0.0000 0.0000 'International Tables Vol C Tables 4.2.6.8 and 6.1.1.4'
N N 0.0061 0.0033 'International Tables Vol C Tables 4.2.6.8 and 6.1.1.4'
O O 0.0106 0.0060 'International Tables Vol C Tables 4.2.6.8 and 6.1.1.4'

loop_
_citation_id
_citation_doi
_citation_year
1 10.1039/d4ob01178c 2024

loop_
_geom_angle_atom_site_label_1
_geom_angle_atom_site_label_2
_geom_angle_atom_site_label_3
_geom_angle
_geom_angle_site_symmetry_1
_geom_angle_site_symmetry_3
_geom_angle_publ_flag
C12 N2 H2 117.7 . . ?
C12 N2 C11 124.64(15) . . ?
C11 N2 H2 117.7 . . ?
C1 N1 H1 124.1 . . ?
C1 N1 C8 111.78(15) . . ?
C8 N1 H1 124.1 . . ?
C4 C3 C2 132.25(16) . . ?
C4 C3 C8 119.55(16) . . ?
C8 C3 C2 108.18(15) . . ?
C3 C2 C1 101.76(13) . . ?
C3 C2 C12 107.97(14) . . ?
C3 C2 C9 115.95(15) . . ?
C12 C2 C1 109.15(14) . . ?
C9 C2 C1 112.59(14) . . ?
C9 C2 C12 109.06(14) . . ?
O1 C1 N1 126.04(16) . . ?
O1 C1 C2 125.97(16) . . ?
N1 C1 C2 107.98(15) . . ?
O2 C12 N2 122.39(16) . . ?
O2 C12 C2 122.76(15) . . ?
N2 C12 C2 114.80(15) . . ?
C3 C4 H4 120.6 . . ?
C3 C4 C5 118.81(17) . . ?
C5 C4 H4 120.6 . . ?
C11 C10 C9 117.46(16) . . ?
C16 C10 C11 118.80(17) . . ?
C16 C10 C9 123.64(16) . . ?
C10 C11 N2 119.11(16) . . ?
C13 C11 N2 120.14(16) . . ?
C13 C11 C10 120.70(17) . . ?
C3 C8 N1 109.70(15) . . ?
C7 C8 N1 127.99(16) . . ?
C7 C8 C3 122.31(17) . . ?
C2 C9 H9A 109.7 . . ?
C2 C9 H9B 109.7 . . ?
C10 C9 C2 109.89(15) . . ?
C10 C9 H9A 109.7 . . ?
C10 C9 H9B 109.7 . . ?
H9A C9 H9B 108.2 . . ?
C11 C13 H13 120.2 . . ?
C14 C13 C11 119.51(17) . . ?
C14 C13 H13 120.2 . . ?
C10 C16 H16 119.4 . . ?
C10 C16 C15 121.12(18) . . ?
C15 C16 H16 119.4 . . ?
C13 C14 H14 119.7 . . ?
C15 C14 C13 120.53(17) . . ?
C15 C14 H14 119.7 . . ?
C4 C5 H5 119.7 . . ?
C6 C5 C4 120.69(18) . . ?
C6 C5 H5 119.7 . . ?
C8 C7 H7 121.4 . . ?
C8 C7 C6 117.19(17) . . ?
C6 C7 H7 121.4 . . ?
C16 C15 H15 120.3 . . ?
C14 C15 C16 119.34(18) . . ?
C14 C15 H15 120.3 . . ?
C5 C6 C7 121.37(17) . . ?
C5 C6 H6 119.3 . . ?
C7 C6 H6 119.3 . . ?

loop_
_geom_bond_atom_site_label_1
_geom_bond_atom_site_label_2
_geom_bond_distance
_geom_bond_site_symmetry_2
_geom_bond_publ_flag
O2 C12 1.228(2) . ?
O1 C1 1.219(2) . ?
N2 H2 0.8600 . ?
N2 C12 1.349(2) . ?
N2 C11 1.403(2) . ?
N1 H1 0.8600 . ?
N1 C1 1.357(2) . ?
N1 C8 1.402(2) . ?
C3 C2 1.520(2) . ?
C3 C4 1.378(2) . ?
C3 C8 1.397(2) . ?
C2 C1 1.544(2) . ?
C2 C12 1.543(2) . ?
C2 C9 1.536(2) . ?
C4 H4 0.9300 . ?
C4 C5 1.397(2) . ?
C10 C11 1.397(3) . ?
C10 C9 1.502(2) . ?
C10 C16 1.383(3) . ?
C11 C13 1.390(2) . ?
C8 C7 1.384(3) . ?
C9 H9A 0.9700 . ?
C9 H9B 0.9700 . ?
C13 H13 0.9300 . ?
C13 C14 1.388(3) . ?
C16 H16 0.9300 . ?
C16 C15 1.393(3) . ?
C14 H14 0.9300 . ?
C14 C15 1.386(3) . ?
C5 H5 0.9300 . ?
C5 C6 1.382(3) . ?
C7 H7 0.9300 . ?
C7 C6 1.389(3) . ?
C15 H15 0.9300 . ?
C6 H6 0.9300 . ?

loop_
_geom_torsion_atom_site_label_1
_geom_torsion_atom_site_label_2
_geom_torsion_atom_site_label_3
_geom_torsion_atom_site_label_4
_geom_torsion
_geom_torsion_site_symmetry_1
_geom_torsion_site_symmetry_2
_geom_torsion_site_symmetry_3
_geom_torsion_site_symmetry_4
_geom_torsion_publ_flag
N2 C11 C13 C14 177.93(16) . . . . ?
N1 C8 C7 C6 177.60(17) . . . . ?
C3 C2 C1 O1 -171.69(17) . . . . ?
C3 C2 C1 N1 7.51(17) . . . . ?
C3 C2 C12 O2 -90.75(19) . . . . ?
C3 C2 C12 N2 86.70(18) . . . . ?
C3 C2 C9 C10 -66.33(19) . . . . ?
C3 C4 C5 C6 -0.7(3) . . . . ?
C3 C8 C7 C6 -3.0(3) . . . . ?
C2 C3 C4 C5 176.43(18) . . . . ?
C2 C3 C8 N1 4.57(19) . . . . ?
C2 C3 C8 C7 -174.95(16) . . . . ?
C1 N1 C8 C3 0.5(2) . . . . ?
C1 N1 C8 C7 -179.97(18) . . . . ?
C1 C2 C12 O2 19.1(2) . . . . ?
C1 C2 C12 N2 -163.46(15) . . . . ?
C1 C2 C9 C10 177.06(14) . . . . ?
C12 N2 C11 C10 20.9(3) . . . . ?
C12 N2 C11 C13 -156.39(17) . . . . ?
C12 C2 C1 O1 74.4(2) . . . . ?
C12 C2 C1 N1 -106.43(16) . . . . ?
C12 C2 C9 C10 55.74(19) . . . . ?
C4 C3 C2 C1 174.71(19) . . . . ?
C4 C3 C2 C12 -70.5(2) . . . . ?
C4 C3 C2 C9 52.2(3) . . . . ?
C4 C3 C8 N1 -177.03(16) . . . . ?
C4 C3 C8 C7 3.5(3) . . . . ?
C4 C5 C6 C7 1.1(3) . . . . ?
C10 C11 C13 C14 0.7(3) . . . . ?
C10 C16 C15 C14 0.9(3) . . . . ?
C11 N2 C12 O2 179.51(16) . . . . ?
C11 N2 C12 C2 2.0(2) . . . . ?
C11 C10 C9 C2 -36.5(2) . . . . ?
C11 C10 C16 C15 -0.1(3) . . . . ?
C11 C13 C14 C15 0.0(3) . . . . ?
C8 N1 C1 O1 173.87(17) . . . . ?
C8 N1 C1 C2 -5.33(19) . . . . ?
C8 C3 C2 C1 -7.17(18) . . . . ?
C8 C3 C2 C12 107.65(16) . . . . ?
C8 C3 C2 C9 -129.70(16) . . . . ?
C8 C3 C4 C5 -1.5(3) . . . . ?
C8 C7 C6 C5 0.7(3) . . . . ?
C9 C2 C1 O1 -46.9(2) . . . . ?
C9 C2 C1 N1 132.31(16) . . . . ?
C9 C2 C12 O2 142.47(17) . . . . ?
C9 C2 C12 N2 -40.1(2) . . . . ?
C9 C10 C11 N2 -1.4(2) . . . . ?
C9 C10 C11 C13 175.83(16) . . . . ?
C9 C10 C16 C15 -176.39(17) . . . . ?
C13 C14 C15 C16 -0.8(3) . . . . ?
C16 C10 C11 N2 -177.92(16) . . . . ?
C16 C10 C11 C13 -0.7(3) . . . . ?
C16 C10 C9 C2 139.86(17) . . . . ?
